data_7228176
loop_
_publ_author_name
'Powers, Xian B.'
'Ghiassi, Kamran B.'
'Greenfield, Joshua T.'
'Olmstead, Marilyn M.'
'Balch, Alan L.'

_publ_section_title
;
 Interrelationships between the tetrahedral and planar polymorphs of
 bis(3-ethylamino-1-phenyl-but-2-en-1-ono)nickel(ii) and structural
 comparisons with related CoII, NiII, CuII, and ZnII complexes
;
_journal_name_full CrystEngComm
_journal_paper_doi 10.1039/C7CE00638A
_journal_year 2017
_chemical_absolute_configuration ad
_chemical_formula_moiety 'C34 H32 Cu N2 O2'
_chemical_formula_sum 'C34 H32 Cu N2 O2'
_chemical_formula_weight 564.15
_chemical_name_common Cu(B-Bn)2
_space_group_crystal_system monoclinic
_space_group_IT_number 4
_space_group_name_Hall 'P 2yb'
_space_group_name_H-M_alt 'P 1 21 1'
_symmetry_space_group_name_Hall 'P 2yb'
_symmetry_space_group_name_H-M 'P 1 21 1'
_atom_sites_solution_hydrogens geom
_atom_sites_solution_primary direct
_atom_sites_solution_secondary difmap
_audit_creation_method SHELXL-2014/7
_audit_update_record
;
2017-02-17 deposited with the CCDC.
2017-04-24 downloaded from the CCDC.
;
_cell_angle_alpha 90
_cell_angle_beta 106.6690(10)
_cell_angle_gamma 90
_cell_formula_units_Z 2
_cell_length_a 9.4162(7)
_cell_length_b 10.2399(8)
_cell_length_c 14.8195(11)
_cell_measurement_reflns_used 8577
_cell_measurement_temperature 90(2)
_cell_measurement_theta_max 29.44
_cell_measurement_theta_min 2.26
_cell_volume 1368.86(18)
_computing_cell_refinement 'SAINT (Bruker, 2014)'
_computing_data_collection 'Apex2 (Bruker, 2014)'
_computing_data_reduction 'SAINT (Bruker, 2014)'
_computing_publication_material 'SHELXL-2014 (Sheldrick, 2014)'
_computing_structure_refinement 'SHELXL-2014/7 (Sheldrick, 2014)'
_computing_structure_solution 'SHELXS (Sheldrick, 2008)'
_diffrn_ambient_temperature 90(2)
_diffrn_detector_area_resol_mean 8.3
_diffrn_measured_fraction_theta_full 1.000
_diffrn_measured_fraction_theta_max 0.994
_diffrn_measurement_device_type 'Bruker ApexII'
_diffrn_measurement_method \w
_diffrn_radiation_type MoK\a
_diffrn_radiation_wavelength 0.71073
_diffrn_reflns_av_R_equivalents 0.0303
_diffrn_reflns_av_unetI/netI 0.0516
_diffrn_reflns_Laue_measured_fraction_full 1.000
_diffrn_reflns_Laue_measured_fraction_max 0.994
_diffrn_reflns_limit_h_max 13
_diffrn_reflns_limit_h_min -13
_diffrn_reflns_limit_k_max 15
_diffrn_reflns_limit_k_min -15
_diffrn_reflns_limit_l_max 21
_diffrn_reflns_limit_l_min -21
_diffrn_reflns_number 23334
_diffrn_reflns_point_group_measured_fraction_full 1.000
_diffrn_reflns_point_group_measured_fraction_max 0.994
_diffrn_reflns_theta_full 25.242
_diffrn_reflns_theta_max 31.592
_diffrn_reflns_theta_min 1.434
_diffrn_source 'fine-focus sealed tube'
_exptl_absorpt_coefficient_mu 0.832
_exptl_absorpt_correction_T_max 0.7462
_exptl_absorpt_correction_T_min 0.7042
_exptl_absorpt_correction_type multi-scan
_exptl_absorpt_process_details 'SADABS (Sheldrick, 2014)'
_exptl_crystal_colour brown
_exptl_crystal_density_diffrn 1.369
_exptl_crystal_description block
_exptl_crystal_F_000 590
_exptl_crystal_size_max 0.160
_exptl_crystal_size_mid 0.120
_exptl_crystal_size_min 0.110
_refine_diff_density_max 0.391
_refine_diff_density_min -0.345
_refine_diff_density_rms 0.085
_refine_ls_abs_structure_details
;
 Refined as an inversion twin.
;
_refine_ls_abs_structure_Flack 0.023(10)
_refine_ls_extinction_method none
_refine_ls_goodness_of_fit_ref 1.003
_refine_ls_hydrogen_treatment constr
_refine_ls_matrix_type full
_refine_ls_number_parameters 355
_refine_ls_number_reflns 9053
_refine_ls_number_restraints 1
_refine_ls_restrained_S_all 1.003
_refine_ls_R_factor_all 0.0390
_refine_ls_R_factor_gt 0.0332
_refine_ls_shift/su_max 0.002
_refine_ls_shift/su_mean 0.000
_refine_ls_structure_factor_coef Fsqd
_refine_ls_weighting_details 'w=1/[\s^2^(Fo^2^)+(0.0345P)^2^] where P=(Fo^2^+2Fc^2^)/3'
_refine_ls_weighting_scheme calc
_refine_ls_wR_factor_gt 0.0718
_refine_ls_wR_factor_ref 0.0746
_reflns_Friedel_coverage 0.907
_reflns_Friedel_fraction_full 1.000
_reflns_Friedel_fraction_max 0.995
_reflns_number_gt 8129
_reflns_number_total 9053
_reflns_threshold_expression 'I > 2\s(I)'
_cod_data_source_file c7ce00638a1.cif
_cod_data_source_block xbp22
_cod_database_code 7228176
_shelx_shelxl_version_number 2014/7
_shelx_space_group_comment
;
The symmetry employed for this shelxl refinement is uniquely defined
by the following loop, which should always be used as a source of
symmetry information in preference to the above space-group names.
They are only intended as comments.
;
_shelx_estimated_absorpt_t_min 0.878
_shelx_estimated_absorpt_t_max 0.914

loop_
_space_group_symop_operation_xyz
'x, y, z'
'-x, y+1/2, -z'

loop_
_atom_site_label
_atom_site_type_symbol
_atom_site_fract_x
_atom_site_fract_y
_atom_site_fract_z
_atom_site_U_iso_or_equiv
_atom_site_adp_type
_atom_site_occupancy
_atom_site_site_symmetry_order
_atom_site_calc_flag
_atom_site_refinement_flags_posn
_atom_site_refinement_flags_adp
Cu1 Cu 0.22010(3) 0.44852(3) 0.52457(2) 0.01423(7) Uani 1 1 d . .
N1 N 0.4073(2) 0.3494(2) 0.56014(13) 0.0150(4) Uani 1 1 d . .
N2 N 0.0078(2) 0.48884(19) 0.49615(13) 0.0153(4) Uani 1 1 d . .
O1 O 0.20550(16) 0.4410(2) 0.39266(10) 0.0170(3) Uani 1 1 d . .
O2 O 0.26755(18) 0.52773(17) 0.64678(11) 0.0178(3) Uani 1 1 d . .
C1 C 0.1349(3) 0.4839(2) 0.20379(16) 0.0188(5) Uani 1 1 d . .
H1 H 0.0679 0.5072 0.2384 0.023 Uiso 1 1 calc R U
C2 C 0.0955(3) 0.5072(3) 0.10713(17) 0.0221(5) Uani 1 1 d . .
H2 H 0.0020 0.5450 0.0763 0.026 Uiso 1 1 calc R U
C3 C 0.1934(3) 0.4750(3) 0.05572(17) 0.0237(6) Uani 1 1 d . .
H3 H 0.1678 0.4917 -0.0101 0.028 Uiso 1 1 calc R U
C4 C 0.3282(3) 0.4184(3) 0.10148(19) 0.0295(7) Uani 1 1 d . .
H4 H 0.3957 0.3969 0.0669 0.035 Uiso 1 1 calc R U
C5 C 0.3657(3) 0.3928(3) 0.19697(19) 0.0248(6) Uani 1 1 d . .
H5 H 0.4574 0.3514 0.2268 0.030 Uiso 1 1 calc R U
C6 C 0.2702(2) 0.4273(2) 0.25057(16) 0.0155(5) Uani 1 1 d . .
C7 C 0.3074(3) 0.4050(2) 0.35509(17) 0.0147(4) Uani 1 1 d . .
C8 C 0.4396(3) 0.3477(2) 0.40427(16) 0.0162(4) Uani 1 1 d . .
H8 H 0.5085 0.3291 0.3701 0.019 Uiso 1 1 calc R U
C9 C 0.4820(3) 0.3140(2) 0.50165(17) 0.0153(4) Uani 1 1 d . .
C10 C 0.6167(3) 0.2265(3) 0.53410(18) 0.0209(5) Uani 1 1 d . .
H10A H 0.6674 0.2222 0.4849 0.031 Uiso 1 1 calc R U
H10B H 0.5854 0.1387 0.5465 0.031 Uiso 1 1 calc R U
H10C H 0.6844 0.2622 0.5919 0.031 Uiso 1 1 calc R U
C11 C 0.4578(3) 0.3001(2) 0.65771(17) 0.0167(5) Uani 1 1 d . .
H11A H 0.4798 0.2058 0.6558 0.020 Uiso 1 1 calc R U
H11B H 0.3756 0.3093 0.6865 0.020 Uiso 1 1 calc R U
C12 C 0.5934(3) 0.3679(3) 0.72041(17) 0.0152(5) Uani 1 1 d . .
C13 C 0.6888(3) 0.2995(3) 0.79476(18) 0.0206(5) Uani 1 1 d . .
H13 H 0.6706 0.2099 0.8040 0.025 Uiso 1 1 calc R U
C14 C 0.8108(3) 0.3615(3) 0.85565(19) 0.0251(6) Uani 1 1 d . .
H14 H 0.8755 0.3137 0.9058 0.030 Uiso 1 1 calc R U
C15 C 0.8383(3) 0.4916(3) 0.84362(18) 0.0223(6) Uani 1 1 d . .
H15 H 0.9211 0.5336 0.8857 0.027 Uiso 1 1 calc R U
C16 C 0.7445(3) 0.5611(3) 0.76985(18) 0.0208(5) Uani 1 1 d . .
H16 H 0.7629 0.6508 0.7613 0.025 Uiso 1 1 calc R U
C17 C 0.6232(3) 0.4987(3) 0.70831(17) 0.0172(5) Uani 1 1 d . .
H17 H 0.5600 0.5463 0.6574 0.021 Uiso 1 1 calc R U
C18 C 0.1761(3) 0.7301(3) 0.82409(18) 0.0229(5) Uani 1 1 d . .
H18 H 0.0824 0.7644 0.7897 0.027 Uiso 1 1 calc R U
C19 C 0.2441(3) 0.7746(3) 0.91457(19) 0.0274(6) Uani 1 1 d . .
H19 H 0.1974 0.8403 0.9412 0.033 Uiso 1 1 calc R U
C20 C 0.3778(3) 0.7249(3) 0.96592(19) 0.0274(6) Uani 1 1 d . .
H20 H 0.4231 0.7554 1.0281 0.033 Uiso 1 1 calc R U
C21 C 0.4473(3) 0.6293(3) 0.92646(19) 0.0286(6) Uani 1 1 d . .
H21 H 0.5400 0.5944 0.9618 0.034 Uiso 1 1 calc R U
C22 C 0.3808(3) 0.5853(3) 0.83544(18) 0.0235(5) Uani 1 1 d . .
H22 H 0.4290 0.5206 0.8088 0.028 Uiso 1 1 calc R U
C23 C 0.2449(3) 0.6347(2) 0.78301(17) 0.0177(5) Uani 1 1 d . .
C24 C 0.1764(3) 0.5847(2) 0.68476(16) 0.0155(4) Uani 1 1 d . .
C25 C 0.0269(3) 0.5983(2) 0.64317(17) 0.0179(5) Uani 1 1 d . .
H25 H -0.0279 0.6437 0.6781 0.021 Uiso 1 1 calc R U
C26 C -0.0538(3) 0.5511(2) 0.55295(17) 0.0161(4) Uani 1 1 d . .
C27 C -0.2194(3) 0.5751(3) 0.52583(18) 0.0214(5) Uani 1 1 d . .
H27A H -0.2426 0.6342 0.5716 0.032 Uiso 1 1 calc R U
H27B H -0.2713 0.4920 0.5253 0.032 Uiso 1 1 calc R U
H27C H -0.2516 0.6146 0.4630 0.032 Uiso 1 1 calc R U
C28 C -0.0903(2) 0.4489(3) 0.40405(14) 0.0165(4) Uani 1 1 d . .
H28A H -0.1828 0.4128 0.4131 0.020 Uiso 1 1 calc R U
H28B H -0.0413 0.3782 0.3785 0.020 Uiso 1 1 calc R U
C29 C -0.1299(3) 0.5586(3) 0.33237(17) 0.0180(5) Uani 1 1 d . .
C30 C -0.0510(3) 0.6743(3) 0.34227(19) 0.0224(5) Uani 1 1 d . .
H30 H 0.0266 0.6900 0.3984 0.027 Uiso 1 1 calc R U
C31 C -0.0835(4) 0.7678(3) 0.2714(2) 0.0337(7) Uani 1 1 d . .
H31 H -0.0276 0.8463 0.2787 0.040 Uiso 1 1 calc R U
C32 C -0.1978(4) 0.7460(3) 0.1900(2) 0.0404(9) Uani 1 1 d . .
H32 H -0.2204 0.8095 0.1413 0.049 Uiso 1 1 calc R U
C33 C -0.2788(4) 0.6319(4) 0.1798(2) 0.0426(9) Uani 1 1 d . .
H33 H -0.3573 0.6171 0.1240 0.051 Uiso 1 1 calc R U
C34 C -0.2461(3) 0.5393(3) 0.25043(19) 0.0289(6) Uani 1 1 d . .
H34 H -0.3033 0.4615 0.2432 0.035 Uiso 1 1 calc R U

loop_
_atom_site_aniso_label
_atom_site_aniso_U_11
_atom_site_aniso_U_22
_atom_site_aniso_U_33
_atom_site_aniso_U_23
_atom_site_aniso_U_13
_atom_site_aniso_U_12
Cu1 0.01257(11) 0.01558(12) 0.01438(12) 0.00084(13) 0.00362(9) 0.00167(13)
N1 0.0147(9) 0.0144(9) 0.0142(9) 0.0007(8) 0.0016(7) 0.0009(7)
N2 0.0130(9) 0.0165(9) 0.0151(9) 0.0007(7) 0.0022(7) 0.0010(7)
O1 0.0159(7) 0.0205(8) 0.0150(7) 0.0002(8) 0.0051(5) 0.0026(9)
O2 0.0150(8) 0.0221(9) 0.0164(8) -0.0025(7) 0.0049(6) 0.0004(7)
C1 0.0186(11) 0.0213(12) 0.0170(11) -0.0018(9) 0.0060(9) 0.0000(9)
C2 0.0199(12) 0.0264(13) 0.0177(12) -0.0011(10) 0.0019(10) 0.0010(10)
C3 0.0279(13) 0.0267(16) 0.0168(11) 0.0018(10) 0.0069(9) 0.0011(10)
C4 0.0280(13) 0.041(2) 0.0239(13) 0.0047(11) 0.0153(11) 0.0080(12)
C5 0.0215(13) 0.0322(14) 0.0217(13) 0.0068(10) 0.0078(10) 0.0074(11)
C6 0.0171(10) 0.0135(13) 0.0162(10) -0.0004(8) 0.0055(8) -0.0019(8)
C7 0.0150(10) 0.0122(9) 0.0165(11) -0.0023(8) 0.0038(8) -0.0035(8)
C8 0.0150(11) 0.0166(11) 0.0174(11) -0.0016(9) 0.0056(9) -0.0010(9)
C9 0.0133(10) 0.0128(10) 0.0190(11) 0.0005(9) 0.0033(9) -0.0006(8)
C10 0.0203(12) 0.0224(12) 0.0194(12) 0.0024(10) 0.0049(10) 0.0076(10)
C11 0.0165(11) 0.0159(11) 0.0184(11) 0.0044(9) 0.0058(9) 0.0023(9)
C12 0.0156(11) 0.0172(11) 0.0141(11) 0.0002(9) 0.0067(9) 0.0038(9)
C13 0.0218(12) 0.0222(13) 0.0175(12) 0.0040(10) 0.0049(10) 0.0043(10)
C14 0.0228(14) 0.0317(15) 0.0180(13) 0.0059(12) 0.0014(10) 0.0053(12)
C15 0.0187(12) 0.0299(14) 0.0161(12) -0.0034(10) 0.0015(9) 0.0001(10)
C16 0.0187(12) 0.0217(12) 0.0238(13) -0.0028(10) 0.0090(10) -0.0019(10)
C17 0.0143(11) 0.0209(12) 0.0156(11) 0.0029(9) 0.0031(9) 0.0034(9)
C18 0.0307(14) 0.0198(12) 0.0178(12) 0.0027(10) 0.0064(11) 0.0038(11)
C19 0.0417(16) 0.0219(13) 0.0214(13) -0.0018(10) 0.0136(12) 0.0022(12)
C20 0.0328(15) 0.0346(15) 0.0156(12) -0.0049(11) 0.0083(11) -0.0089(12)
C21 0.0206(13) 0.0466(18) 0.0172(12) -0.0037(12) 0.0034(10) -0.0022(12)
C22 0.0206(12) 0.0344(15) 0.0168(12) -0.0020(11) 0.0074(10) -0.0010(11)
C23 0.0199(12) 0.0194(12) 0.0150(11) 0.0013(9) 0.0069(9) -0.0025(9)
C24 0.0176(11) 0.0146(11) 0.0156(11) 0.0030(9) 0.0068(9) -0.0001(9)
C25 0.0187(12) 0.0199(12) 0.0165(11) 0.0012(9) 0.0073(9) 0.0044(9)
C26 0.0161(11) 0.0148(11) 0.0184(11) 0.0047(9) 0.0065(9) 0.0023(9)
C27 0.0165(11) 0.0257(13) 0.0229(13) 0.0032(10) 0.0073(10) 0.0054(10)
C28 0.0125(8) 0.0158(9) 0.0200(10) -0.0016(13) 0.0026(7) 0.0003(12)
C29 0.0175(11) 0.0205(12) 0.0165(11) -0.0016(9) 0.0056(9) 0.0054(9)
C30 0.0239(13) 0.0200(12) 0.0260(13) 0.0010(10) 0.0112(11) 0.0042(10)
C31 0.0512(19) 0.0234(14) 0.0365(16) 0.0079(12) 0.0287(15) 0.0132(13)
C32 0.065(2) 0.0381(18) 0.0221(14) 0.0127(13) 0.0187(15) 0.0305(17)
C33 0.055(2) 0.051(2) 0.0149(13) -0.0021(13) -0.0013(14) 0.0275(18)
C34 0.0278(14) 0.0318(15) 0.0222(13) -0.0060(12) -0.0006(11) 0.0083(12)

loop_
_atom_type_symbol
_atom_type_description
_atom_type_scat_dispersion_real
_atom_type_scat_dispersion_imag
_atom_type_scat_source
C C 0.0033 0.0016 'International Tables Vol C Tables 4.2.6.8 and 6.1.1.4'
H H 0.0000 0.0000 'International Tables Vol C Tables 4.2.6.8 and 6.1.1.4'
N N 0.0061 0.0033 'International Tables Vol C Tables 4.2.6.8 and 6.1.1.4'
O O 0.0106 0.0060 'International Tables Vol C Tables 4.2.6.8 and 6.1.1.4'
Cu Cu 0.3201 1.2651 'International Tables Vol C Tables 4.2.6.8 and 6.1.1.4'

loop_
_geom_angle_atom_site_label_1
_geom_angle_atom_site_label_2
_geom_angle_atom_site_label_3
_geom_angle
O2 Cu1 O1 155.18(8)
O2 Cu1 N2 93.48(7)
O1 Cu1 N2 91.08(7)
O2 Cu1 N1 90.97(8)
O1 Cu1 N1 92.81(8)
N2 Cu1 N1 160.51(8)
C9 N1 C11 118.0(2)
C9 N1 Cu1 124.94(16)
C11 N1 Cu1 116.77(15)
C26 N2 C28 117.0(2)
C26 N2 Cu1 124.94(16)
C28 N2 Cu1 118.04(14)
C7 O1 Cu1 127.16(14)
C24 O2 Cu1 126.76(15)
C6 C1 C2 121.3(2)
C6 C1 H1 119.4
C2 C1 H1 119.4
C1 C2 C3 119.9(2)
C1 C2 H2 120.0
C3 C2 H2 120.0
C4 C3 C2 119.3(2)
C4 C3 H3 120.4
C2 C3 H3 120.4
C5 C4 C3 120.7(2)
C5 C4 H4 119.6
C3 C4 H4 119.6
C4 C5 C6 121.0(2)
C4 C5 H5 119.5
C6 C5 H5 119.5
C1 C6 C5 117.8(2)
C1 C6 C7 119.1(2)
C5 C6 C7 123.1(2)
O1 C7 C8 124.2(2)
O1 C7 C6 114.70(19)
C8 C7 C6 121.1(2)
C7 C8 C9 125.9(2)
C7 C8 H8 117.0
C9 C8 H8 117.0
N1 C9 C8 123.6(2)
N1 C9 C10 120.8(2)
C8 C9 C10 115.5(2)
C9 C10 H10A 109.5
C9 C10 H10B 109.5
H10A C10 H10B 109.5
C9 C10 H10C 109.5
H10A C10 H10C 109.5
H10B C10 H10C 109.5
N1 C11 C12 115.0(2)
N1 C11 H11A 108.5
C12 C11 H11A 108.5
N1 C11 H11B 108.5
C12 C11 H11B 108.5
H11A C11 H11B 107.5
C17 C12 C13 118.5(3)
C17 C12 C11 121.9(2)
C13 C12 C11 119.6(2)
C14 C13 C12 120.5(3)
C14 C13 H13 119.7
C12 C13 H13 119.7
C15 C14 C13 120.5(3)
C15 C14 H14 119.8
C13 C14 H14 119.8
C14 C15 C16 119.8(3)
C14 C15 H15 120.1
C16 C15 H15 120.1
C15 C16 C17 119.7(3)
C15 C16 H16 120.1
C17 C16 H16 120.1
C12 C17 C16 121.0(3)
C12 C17 H17 119.5
C16 C17 H17 119.5
C19 C18 C23 120.3(3)
C19 C18 H18 119.8
C23 C18 H18 119.8
C20 C19 C18 120.8(3)
C20 C19 H19 119.6
C18 C19 H19 119.6
C19 C20 C21 119.6(2)
C19 C20 H20 120.2
C21 C20 H20 120.2
C22 C21 C20 120.0(3)
C22 C21 H21 120.0
C20 C21 H21 120.0
C23 C22 C21 120.7(3)
C23 C22 H22 119.6
C21 C22 H22 119.6
C22 C23 C18 118.5(2)
C22 C23 C24 119.2(2)
C18 C23 C24 122.3(2)
O2 C24 C25 125.0(2)
O2 C24 C23 114.9(2)
C25 C24 C23 120.0(2)
C24 C25 C26 126.2(2)
C24 C25 H25 116.9
C26 C25 H25 116.9
N2 C26 C25 123.5(2)
N2 C26 C27 121.2(2)
C25 C26 C27 115.3(2)
C26 C27 H27A 109.5
C26 C27 H27B 109.5
H27A C27 H27B 109.5
C26 C27 H27C 109.5
H27A C27 H27C 109.5
H27B C27 H27C 109.5
N2 C28 C29 114.0(2)
N2 C28 H28A 108.8
C29 C28 H28A 108.8
N2 C28 H28B 108.8
C29 C28 H28B 108.8
H28A C28 H28B 107.6
C30 C29 C34 118.5(3)
C30 C29 C28 122.9(2)
C34 C29 C28 118.6(2)
C29 C30 C31 121.0(3)
C29 C30 H30 119.5
C31 C30 H30 119.5
C32 C31 C30 119.6(3)
C32 C31 H31 120.2
C30 C31 H31 120.2
C33 C32 C31 120.0(3)
C33 C32 H32 120.0
C31 C32 H32 120.0
C32 C33 C34 120.2(3)
C32 C33 H33 119.9
C34 C33 H33 119.9
C33 C34 C29 120.7(3)
C33 C34 H34 119.6
C29 C34 H34 119.6

loop_
_geom_bond_atom_site_label_1
_geom_bond_atom_site_label_2
_geom_bond_distance
Cu1 O2 1.9166(17)
Cu1 O1 1.9214(14)
Cu1 N2 1.965(2)
Cu1 N1 1.970(2)
N1 C9 1.314(3)
N1 C11 1.476(3)
N2 C26 1.316(3)
N2 C28 1.470(3)
O1 C7 1.293(3)
O2 C24 1.293(3)
C1 C6 1.391(3)
C1 C2 1.393(3)
C1 H1 0.9500
C2 C3 1.394(4)
C2 H2 0.9500
C3 C4 1.383(4)
C3 H3 0.9500
C4 C5 1.382(4)
C4 H4 0.9500
C5 C6 1.405(3)
C5 H5 0.9500
C6 C7 1.504(3)
C7 C8 1.380(3)
C8 C9 1.425(3)
C8 H8 0.9500
C9 C10 1.514(3)
C10 H10A 0.9800
C10 H10B 0.9800
C10 H10C 0.9800
C11 C12 1.515(4)
C11 H11A 0.9900
C11 H11B 0.9900
C12 C17 1.391(4)
C12 C13 1.394(3)
C13 C14 1.393(4)
C13 H13 0.9500
C14 C15 1.379(4)
C14 H14 0.9500
C15 C16 1.388(4)
C15 H15 0.9500
C16 C17 1.396(4)
C16 H16 0.9500
C17 H17 0.9500
C18 C19 1.387(4)
C18 C23 1.404(4)
C18 H18 0.9500
C19 C20 1.369(4)
C19 H19 0.9500
C20 C21 1.396(4)
C20 H20 0.9500
C21 C22 1.389(4)
C21 H21 0.9500
C22 C23 1.388(4)
C22 H22 0.9500
C23 C24 1.503(3)
C24 C25 1.372(3)
C25 C26 1.420(3)
C25 H25 0.9500
C26 C27 1.515(3)
C27 H27A 0.9800
C27 H27B 0.9800
C27 H27C 0.9800
C28 C29 1.517(4)
C28 H28A 0.9900
C28 H28B 0.9900
C29 C30 1.384(4)
C29 C34 1.396(4)
C30 C31 1.389(4)
C30 H30 0.9500
C31 C32 1.385(5)
C31 H31 0.9500
C32 C33 1.379(6)
C32 H32 0.9500
C33 C34 1.380(4)
C33 H33 0.9500
C34 H34 0.9500

loop_
_geom_torsion_atom_site_label_1
_geom_torsion_atom_site_label_2
_geom_torsion_atom_site_label_3
_geom_torsion_atom_site_label_4
_geom_torsion
C6 C1 C2 C3 -0.8(4)
C1 C2 C3 C4 0.9(4)
C2 C3 C4 C5 0.5(4)
C3 C4 C5 C6 -2.0(4)
C2 C1 C6 C5 -0.7(4)
C2 C1 C6 C7 179.6(2)
C4 C5 C6 C1 2.1(4)
C4 C5 C6 C7 -178.3(2)
Cu1 O1 C7 C8 9.6(4)
Cu1 O1 C7 C6 -171.87(16)
C1 C6 C7 O1 0.6(3)
C5 C6 C7 O1 -179.0(2)
C1 C6 C7 C8 179.2(2)
C5 C6 C7 C8 -0.4(4)
O1 C7 C8 C9 3.0(4)
C6 C7 C8 C9 -175.5(2)
C11 N1 C9 C8 175.8(2)
Cu1 N1 C9 C8 2.6(3)
C11 N1 C9 C10 -0.7(3)
Cu1 N1 C9 C10 -173.89(18)
C7 C8 C9 N1 -9.4(4)
C7 C8 C9 C10 167.3(2)
C9 N1 C11 C12 76.8(3)
Cu1 N1 C11 C12 -109.5(2)
N1 C11 C12 C17 31.2(3)
N1 C11 C12 C13 -151.3(2)
C17 C12 C13 C14 0.3(4)
C11 C12 C13 C14 -177.3(2)
C12 C13 C14 C15 0.4(4)
C13 C14 C15 C16 -0.6(4)
C14 C15 C16 C17 -0.1(4)
C13 C12 C17 C16 -0.9(4)
C11 C12 C17 C16 176.6(2)
C15 C16 C17 C12 0.8(4)
C23 C18 C19 C20 -1.1(4)
C18 C19 C20 C21 0.6(4)
C19 C20 C21 C22 0.1(4)
C20 C21 C22 C23 -0.4(4)
C21 C22 C23 C18 0.0(4)
C21 C22 C23 C24 180.0(2)
C19 C18 C23 C22 0.8(4)
C19 C18 C23 C24 -179.2(2)
Cu1 O2 C24 C25 0.1(3)
Cu1 O2 C24 C23 178.35(15)
C22 C23 C24 O2 -19.2(3)
C18 C23 C24 O2 160.9(2)
C22 C23 C24 C25 159.2(2)
C18 C23 C24 C25 -20.8(4)
O2 C24 C25 C26 1.1(4)
C23 C24 C25 C26 -177.1(2)
C28 N2 C26 C25 -178.6(2)
Cu1 N2 C26 C25 0.4(3)
C28 N2 C26 C27 2.5(3)
Cu1 N2 C26 C27 -178.59(17)
C24 C25 C26 N2 -1.3(4)
C24 C25 C26 C27 177.7(2)
C26 N2 C28 C29 78.6(2)
Cu1 N2 C28 C29 -100.4(2)
N2 C28 C29 C30 17.2(3)
N2 C28 C29 C34 -166.4(2)
C34 C29 C30 C31 -1.8(4)
C28 C29 C30 C31 174.7(2)
C29 C30 C31 C32 0.9(4)
C30 C31 C32 C33 0.1(5)
C31 C32 C33 C34 -0.1(5)
C32 C33 C34 C29 -0.8(5)
C30 C29 C34 C33 1.8(4)
C28 C29 C34 C33 -174.9(3)
